data_7006932
loop_
_publ_author_name
'Cingolani, Augusto'
'Galli, Simona'
'Masciocchi, Norberto'
'Pandolfo, Luciano'
'Pettinari, Claudio'
'Sironi, Angelo'

_publ_section_title
;
 The competition between acetate and pyrazolate in the formation of
 polynuclear Zn(II) coordination complexes.
;
_journal_issue 20
_journal_name_full 'Dalton transactions (Cambridge, England : 2003)'
_journal_page_first 2479
_journal_page_last 2486
_journal_paper_doi 10.1039/b515630k
_journal_year 2006
_chemical_formula_moiety ' C5 H6 N2 O2 Zn'
_chemical_formula_sum 'C5 H6 N2 O2 Zn'
_chemical_formula_weight 191.50
_chemical_name_common 'catena mu-pyrazolato mu-acetato zinc(ii)'
_chemical_name_systematic
;
catena mu-pyrazolato mu-acetato zinc(ii)
;
_space_group_IT_number 61
_symmetry_cell_setting orthorhombic
_symmetry_space_group_name_Hall '-P 2ac 2ab'
_symmetry_space_group_name_H-M 'P b c a'
_audit_creation_method TOPAS
_cell_angle_alpha 90
_cell_angle_beta 90
_cell_angle_gamma 90
_cell_formula_units_Z 8
_cell_length_a 13.63122(39)
_cell_length_b 15.23971(48)
_cell_length_c 6.47958(19)
_cell_measurement_temperature 298
_cell_volume 1346.04(7)
_computing_data_collection 'DIFFRAC plus XRD Commander (Kienle & Jacob, 2003)'
_computing_data_reduction 'TOPAS (Coelho, 2003)'
_computing_publication_material 'enCifer (Allen et al., 2004)'
_computing_structure_refinement 'TOPAS (Coelho, 2003)'
_computing_structure_solution 'TOPAS (Coelho, 2003)'
_diffrn_ambient_temperature 298
_diffrn_measurement_device_type 'Bruker AXS D8 Advance'
_diffrn_radiation_monochromator 'diffracted, graphite 002'
_diffrn_radiation_type 'Cu K\a'
_diffrn_radiation_wavelength 1.5418
_diffrn_reflns_limit_h_max 14
_diffrn_reflns_limit_h_min 0
_diffrn_reflns_limit_k_max 15
_diffrn_reflns_limit_k_min 0
_diffrn_reflns_limit_l_max 6
_diffrn_reflns_limit_l_min 0
_diffrn_reflns_number 775
_exptl_absorpt_coefficient_mu 4.59
_exptl_absorpt_correction_type none
_exptl_crystal_density_diffrn 1.890
_exptl_crystal_density_method 'not measured'
_exptl_crystal_F_000 768.0
_refine_ls_extinction_method none
_refine_ls_goodness_of_fit_all 2.68
_refine_ls_matrix_type full
_refine_ls_number_parameters 43
_refine_ls_shift/su_max 0.005
_refine_ls_weighting_details 1/\s(Y~obs~)^2^
_refine_ls_weighting_scheme sigma
_cod_data_source_file b515630k.txt
_cod_data_source_block Compound_4
_cod_original_cell_volume 1346.041(69)
_cod_original_formula_sum ' C5 H6 N2 O2 Zn'
_cod_database_code 7006932

loop_
_symmetry_equiv_pos_as_xyz
'-x, -y, -z'
'-x, y+1/2, -z+1/2'
'-x+1/2, -y, z+1/2'
'-x+1/2, y+1/2, z'
'x, -y+1/2, z+1/2'
'x, y, z'
'x+1/2, -y+1/2, -z'
'x+1/2, y, -z+1/2'

loop_
_atom_site_label
_atom_site_type_symbol
_atom_site_symmetry_multiplicity
_atom_site_fract_x
_atom_site_fract_y
_atom_site_fract_z
_atom_site_occupancy
_atom_site_B_iso_or_equiv
Zn Zn 8 0.87531(19) 0.53032(18) 0.05840(38) 1 4.012(80)
C1 C 8 0.99956 0.34783 0.44385 1 6.012(80)
C2 C 8 0.93113 0.40656 0.39684 1 6.012(80)
N3 N 8 0.95751 0.44588 0.22255 1 6.012(80)
N4 N 8 1.04224 0.41146 0.16184 1 6.012(80)
C5 C 8 1.06822 0.35086 0.29862 1 6.012(80)
H1 H 8 0.99941 0.31021 0.56096 1 6.012(80)
H2 H 8 0.87338 0.41838 0.47437 1 6.012(80)
H5 H 8 1.12588 0.31579 0.29347 1 6.012(80)
C21 C 8 0.73939 0.60945 0.33214 1 6.012(80)
C22 C 8 0.68713 0.68009 0.43406 1 6.012(80)
O21 O 8 0.72446 0.53353 0.38264 1 6.012(80)
O22 O 8 0.79829 0.62594 0.19589 1 6.012(80)

loop_
_atom_type_symbol
_atom_type_description
_atom_type_scat_source
C C 'International Tables Vol C Table 6.1.1.4'
H H 'International Tables Vol C Table 6.1.1.4'
N N 'International Tables Vol C Table 6.1.1.4'
O O 'International Tables Vol C Table 6.1.1.4'
Zn Zn 'International Tables Vol C Table 6.1.1.4'

loop_
_geom_angle_atom_site_label_1
_geom_angle_atom_site_label_2
_geom_angle_atom_site_label_3
_geom_angle
_geom_angle_publ_flag
O22 Zn N3 121.46 no
O22 Zn O21a 104.34 no
O22 Zn N4c 106.61 no
N3 Zn O21a 111.38 no
N3 Zn N4c 110.15 no
O21a Zn N4c 100.80 no
C21 O21 Znb 136.02 no
Zn O22 C21 121.11 no
Zn N3 N4 125.50 no
Zn N3 C2 126.00 no
N4 N3 C2 108.00 no
N3 N4 N5 108.00 no
N3 N4 Znc 121.28 no
C5 N4 Znc 128.90 no
C2 C1 C5 108.00 no
N3 C2 C1 108.00 no
N4 C5 C1 108.00 no
O21 C21 O22 120.00 no
O22 C21 C22 120.00 no

loop_
_geom_bond_atom_site_label_1
_geom_bond_atom_site_label_2
_geom_bond_site_symmetry_1
_geom_bond_site_symmetry_2
_geom_bond_distance
_geom_bond_publ_flag
Zn O22 . . 2.0048 no
Zn N3 . . 2.0107 no
Zn O21a . . 2.0232 no
Zn N4c . . 2.0216 no
O21 C21 . . 1.2195 no
O22 C21 . . 1.2195 no
N3 N4 . . 1.3281 no
N3 C2 . . 1.3281 no
N4 C5 . . 1.3281 no
C1 C2 . . 1.3281 no
C1 C5 . . 1.3281 no
C21 C22 . . 1.4500 no
C1 H1 . . 0.9511 no
C2 H2 . . 0.9511 no
C5 H5 . . 0.9511 no
